data_4032628
loop_
_publ_author_name
'Golden, Jessica H.'
'Facendola, John W.'
'Sylvinson, Daniel'
'Baez, Cecilia Quintana'
'Djurovich, Peter I.'
'Thompson, Mark E.'

_publ_section_title
;
 Boron dipyridylmethene (DIPYR) dyes: shedding light on pyridine-based
 chromophores.
;
_journal_name_full 'The Journal of organic chemistry'
_journal_paper_doi 10.1021/acs.joc.7b00786
_journal_year 2017
_chemical_formula_sum 'C19 H13 B F2 N2'
_chemical_formula_weight 318.12
_space_group_crystal_system monoclinic
_space_group_IT_number 14
_space_group_name_Hall '-P 2ybc'
_space_group_name_H-M_alt 'P 1 21/c 1'
_symmetry_space_group_name_Hall '-P 2ybc'
_symmetry_space_group_name_H-M 'P 1 21/c 1'
_atom_sites_solution_hydrogens difmap
_audit_creation_method SHELXL-2016/4
_cell_angle_alpha 90
_cell_angle_beta 92.186(6)
_cell_angle_gamma 90
_cell_formula_units_Z 4
_cell_length_a 7.047(3)
_cell_length_b 13.916(5)
_cell_length_c 14.573(5)
_cell_measurement_reflns_used 8654
_cell_measurement_temperature 100(2)
_cell_measurement_theta_max 30.3142
_cell_measurement_theta_min 2.7975
_cell_volume 1428.1(9)
_computing_cell_refinement 'APEX2 v2014.11-0 (Bruker AXS, 2014)'
_computing_data_collection 'Bruker Instrument Service v2012.12.0.3 (Bruker AXS, 2012)'
_computing_data_reduction 'SAINT V8.34A (Bruker AXS, 2013)'
_computing_publication_material 'SHELXL-2016/4 (Sheldrick, 2016)'
_computing_structure_refinement 'SHELXL-2016/4 (Sheldrick, 2016)'
_computing_structure_solution 'SHELXTL XT 2014/4 (Bruker AXS, 2014)'
_diffrn_ambient_temperature 100(2)
_diffrn_detector_area_resol_mean 8.3333
_diffrn_measured_fraction_theta_full 1.000
_diffrn_measured_fraction_theta_max 0.990
_diffrn_measurement_device_type 'Bruker APEX II CCD'
_diffrn_measurement_method 'omega- and phi-scans'
_diffrn_radiation_monochromator 'TRIUMPH curved-crystal'
_diffrn_radiation_type MoK\a
_diffrn_radiation_wavelength 0.71073
_diffrn_reflns_av_R_equivalents 0.0711
_diffrn_reflns_av_unetI/netI 0.0423
_diffrn_reflns_Laue_measured_fraction_full 1.000
_diffrn_reflns_Laue_measured_fraction_max 0.990
_diffrn_reflns_limit_h_max 9
_diffrn_reflns_limit_h_min -10
_diffrn_reflns_limit_k_max 19
_diffrn_reflns_limit_k_min -19
_diffrn_reflns_limit_l_max 20
_diffrn_reflns_limit_l_min -20
_diffrn_reflns_number 34725
_diffrn_reflns_point_group_measured_fraction_full 1.000
_diffrn_reflns_point_group_measured_fraction_max 0.990
_diffrn_reflns_theta_full 25.242
_diffrn_reflns_theta_max 30.483
_diffrn_reflns_theta_min 2.024
_diffrn_source 'fine-focus tube'
_exptl_absorpt_coefficient_mu 0.105
_exptl_absorpt_correction_T_max 0.97
_exptl_absorpt_correction_T_min 0.81
_exptl_absorpt_correction_type multi-scan
_exptl_absorpt_process_details 'SADABS 2014/5 (Bruker AXS, 2014)'
_exptl_crystal_colour 'lustrous light orange-green'
_exptl_crystal_density_diffrn 1.480
_exptl_crystal_description prism
_exptl_crystal_F_000 656
_exptl_crystal_size_max 0.318
_exptl_crystal_size_mid 0.299
_exptl_crystal_size_min 0.262
_refine_diff_density_max 0.495
_refine_diff_density_min -0.235
_refine_diff_density_rms 0.068
_refine_ls_extinction_method none
_refine_ls_goodness_of_fit_ref 1.011
_refine_ls_hydrogen_treatment refall
_refine_ls_matrix_type full
_refine_ls_number_parameters 269
_refine_ls_number_reflns 4299
_refine_ls_number_restraints 0
_refine_ls_restrained_S_all 1.011
_refine_ls_R_factor_all 0.0836
_refine_ls_R_factor_gt 0.0499
_refine_ls_shift/su_max 0.000
_refine_ls_shift/su_mean 0.000
_refine_ls_structure_factor_coef Fsqd
_refine_ls_weighting_details 'w=1/[\s^2^(Fo^2^)+(0.0736P)^2^+0.4326P] where P=(Fo^2^+2Fc^2^)/3'
_refine_ls_weighting_scheme calc
_refine_ls_wR_factor_gt 0.1214
_refine_ls_wR_factor_ref 0.1391
_reflns_Friedel_coverage 0.000
_reflns_number_gt 2986
_reflns_number_total 4299
_reflns_threshold_expression 'I > 2\s(I)'
_cod_data_source_file jo7b00786_si_003.cif
_cod_data_source_block C19H13BF2N2
_cod_original_cell_volume 1428.0(9)
_cod_database_code 4032628
_shelx_shelxl_version_number 2016/4
_shelx_space_group_comment
;
The symmetry employed for this shelxl refinement is uniquely defined
by the following loop, which should always be used as a source of
symmetry information in preference to the above space-group names.
They are only intended as comments.
;
_shelx_estimated_absorpt_t_min 0.967
_shelx_estimated_absorpt_t_max 0.973

loop_
_space_group_symop_operation_xyz
'x, y, z'
'-x, y+1/2, -z+1/2'
'-x, -y, -z'
'x, -y-1/2, z-1/2'

loop_
_atom_site_label
_atom_site_type_symbol
_atom_site_fract_x
_atom_site_fract_y
_atom_site_fract_z
_atom_site_U_iso_or_equiv
_atom_site_adp_type
_atom_site_occupancy
_atom_site_site_symmetry_order
_atom_site_calc_flag
B1 B 0.2526(2) 0.64485(12) 0.30635(11) 0.0133(3) Uani 1 1 d
C1 C 0.2649(2) 0.46137(10) 0.30466(10) 0.0139(3) Uani 1 1 d
C2 C 0.3116(2) 0.46326(11) 0.39976(10) 0.0158(3) Uani 1 1 d
C3 C 0.3502(2) 0.37865(11) 0.44682(11) 0.0187(3) Uani 1 1 d
C4 C 0.3442(2) 0.28997(12) 0.40150(12) 0.0209(3) Uani 1 1 d
C5 C 0.2959(2) 0.28666(11) 0.30890(11) 0.0194(3) Uani 1 1 d
C6 C 0.2542(2) 0.37162(10) 0.25934(10) 0.0153(3) Uani 1 1 d
C7 C 0.1989(2) 0.36959(11) 0.16369(11) 0.0176(3) Uani 1 1 d
C8 C 0.1610(2) 0.45176(11) 0.11823(10) 0.0175(3) Uani 1 1 d
C9 C 0.1776(2) 0.54332(11) 0.16361(9) 0.0143(3) Uani 1 1 d
C10 C 0.1456(2) 0.62788(11) 0.11381(10) 0.0161(3) Uani 1 1 d
C11 C 0.1691(2) 0.72003(11) 0.15015(10) 0.0145(3) Uani 1 1 d
C12 C 0.1389(2) 0.80216(12) 0.09152(10) 0.0181(3) Uani 1 1 d
C13 C 0.1678(2) 0.89161(12) 0.12355(11) 0.0187(3) Uani 1 1 d
C14 C 0.2290(2) 0.90667(11) 0.21719(10) 0.0165(3) Uani 1 1 d
C15 C 0.2641(2) 0.99978(11) 0.25217(11) 0.0198(3) Uani 1 1 d
C16 C 0.3242(2) 1.01310(12) 0.34218(12) 0.0212(3) Uani 1 1 d
C17 C 0.3474(2) 0.93297(11) 0.39988(11) 0.0186(3) Uani 1 1 d
C18 C 0.3123(2) 0.84079(11) 0.36786(10) 0.0159(3) Uani 1 1 d
C19 C 0.2551(2) 0.82554(10) 0.27545(10) 0.0137(3) Uani 1 1 d
F1 F 0.11903(13) 0.65039(6) 0.37485(6) 0.0180(2) Uani 1 1 d
F2 F 0.43802(12) 0.64904(6) 0.34505(6) 0.0173(2) Uani 1 1 d
H1 H 0.313(3) 0.5234(14) 0.4331(13) 0.025(5) Uiso 1 1 d
H2 H 0.385(3) 0.3812(13) 0.5115(14) 0.025(5) Uiso 1 1 d
H3 H 0.375(3) 0.2315(15) 0.4342(13) 0.028(5) Uiso 1 1 d
H4 H 0.286(3) 0.2265(13) 0.2749(13) 0.020(5) Uiso 1 1 d
H5 H 0.189(2) 0.3073(13) 0.1342(12) 0.017(4) Uiso 1 1 d
H6 H 0.125(3) 0.4525(13) 0.0522(14) 0.029(5) Uiso 1 1 d
H7 H 0.108(3) 0.6204(13) 0.0493(13) 0.021(5) Uiso 1 1 d
H8 H 0.099(3) 0.7890(14) 0.0286(14) 0.028(5) Uiso 1 1 d
H9 H 0.147(3) 0.9484(14) 0.0845(13) 0.025(5) Uiso 1 1 d
H10 H 0.245(3) 1.0552(15) 0.2079(14) 0.033(6) Uiso 1 1 d
H11 H 0.360(3) 1.0802(16) 0.3645(14) 0.036(6) Uiso 1 1 d
H12 H 0.388(3) 0.9410(13) 0.4644(13) 0.024(5) Uiso 1 1 d
H13 H 0.328(2) 0.7908(13) 0.4112(12) 0.015(4) Uiso 1 1 d
N1 N 0.22844(17) 0.54677(9) 0.25509(8) 0.0128(2) Uani 1 1 d
N2 N 0.22349(17) 0.73284(9) 0.24034(8) 0.0130(2) Uani 1 1 d

loop_
_atom_site_aniso_label
_atom_site_aniso_U_11
_atom_site_aniso_U_22
_atom_site_aniso_U_33
_atom_site_aniso_U_23
_atom_site_aniso_U_13
_atom_site_aniso_U_12
B1 0.0143(7) 0.0157(7) 0.0098(7) -0.0009(6) -0.0007(6) -0.0001(6)
C1 0.0115(6) 0.0151(7) 0.0152(7) -0.0004(5) 0.0005(5) 0.0002(5)
C2 0.0165(7) 0.0157(7) 0.0151(7) -0.0008(5) -0.0029(5) -0.0006(6)
C3 0.0180(7) 0.0205(8) 0.0173(7) 0.0021(6) -0.0036(6) -0.0008(6)
C4 0.0203(8) 0.0163(7) 0.0259(8) 0.0026(6) -0.0019(6) 0.0009(6)
C5 0.0193(7) 0.0146(7) 0.0245(8) -0.0029(6) 0.0016(6) -0.0005(6)
C6 0.0117(7) 0.0162(7) 0.0181(7) -0.0030(5) 0.0014(5) -0.0006(5)
C7 0.0159(7) 0.0181(7) 0.0190(7) -0.0081(6) 0.0030(6) -0.0032(6)
C8 0.0157(7) 0.0228(8) 0.0140(7) -0.0067(6) 0.0002(5) -0.0034(6)
C9 0.0115(6) 0.0206(7) 0.0109(6) -0.0028(5) 0.0005(5) -0.0015(5)
C10 0.0176(7) 0.0212(7) 0.0092(6) -0.0013(5) -0.0021(5) -0.0003(6)
C11 0.0120(6) 0.0199(7) 0.0117(6) 0.0010(5) 0.0009(5) 0.0005(5)
C12 0.0169(7) 0.0251(8) 0.0124(7) 0.0034(6) 0.0013(5) 0.0018(6)
C13 0.0154(7) 0.0235(8) 0.0173(7) 0.0071(6) 0.0036(6) 0.0022(6)
C14 0.0135(7) 0.0171(7) 0.0190(8) 0.0026(5) 0.0032(5) 0.0014(5)
C15 0.0196(8) 0.0159(8) 0.0242(8) 0.0022(6) 0.0043(6) -0.0002(6)
C16 0.0200(8) 0.0160(7) 0.0276(9) -0.0020(6) 0.0025(6) -0.0011(6)
C17 0.0159(7) 0.0210(8) 0.0190(8) -0.0022(6) 0.0012(6) -0.0020(6)
C18 0.0150(7) 0.0167(7) 0.0161(7) -0.0015(5) 0.0008(5) -0.0002(5)
C19 0.0106(6) 0.0144(7) 0.0163(7) -0.0009(5) 0.0021(5) 0.0002(5)
F1 0.0235(5) 0.0187(4) 0.0120(4) -0.0016(3) 0.0044(3) -0.0012(4)
F2 0.0173(4) 0.0176(4) 0.0165(4) -0.0009(3) -0.0063(3) -0.0012(3)
N1 0.0122(6) 0.0150(6) 0.0111(6) -0.0006(4) -0.0003(4) -0.0006(5)
N2 0.0138(6) 0.0141(6) 0.0111(5) -0.0002(4) 0.0000(4) 0.0002(5)

loop_
_atom_type_symbol
_atom_type_description
_atom_type_scat_dispersion_real
_atom_type_scat_dispersion_imag
_atom_type_scat_source
C C 0.0033 0.0016 'International Tables Vol C Tables 4.2.6.8 and 6.1.1.4'
H H 0.0000 0.0000 'International Tables Vol C Tables 4.2.6.8 and 6.1.1.4'
B B 0.0013 0.0007 'International Tables Vol C Tables 4.2.6.8 and 6.1.1.4'
N N 0.0061 0.0033 'International Tables Vol C Tables 4.2.6.8 and 6.1.1.4'
F F 0.0171 0.0103 'International Tables Vol C Tables 4.2.6.8 and 6.1.1.4'

loop_
_geom_angle_atom_site_label_1
_geom_angle_atom_site_label_2
_geom_angle_atom_site_label_3
_geom_angle
F1 B1 F2 110.61(12)
F1 B1 N1 108.97(12)
F2 B1 N1 108.12(12)
F1 B1 N2 108.61(12)
F2 B1 N2 108.20(12)
N1 B1 N2 112.34(12)
N1 C1 C2 121.23(13)
N1 C1 C6 120.01(13)
C2 C1 C6 118.76(13)
C3 C2 C1 120.29(14)
C3 C2 H1 119.3(11)
C1 C2 H1 120.4(11)
C2 C3 C4 120.95(15)
C2 C3 H2 119.3(11)
C4 C3 H2 119.7(11)
C5 C4 C3 119.53(15)
C5 C4 H3 119.9(12)
C3 C4 H3 120.6(12)
C4 C5 C6 120.77(14)
C4 C5 H4 122.5(11)
C6 C5 H4 116.7(11)
C5 C6 C1 119.67(14)
C5 C6 C7 121.68(13)
C1 C6 C7 118.65(13)
C8 C7 C6 120.29(14)
C8 C7 H5 122.2(10)
C6 C7 H5 117.5(10)
C7 C8 C9 121.08(14)
C7 C8 H6 122.0(11)
C9 C8 H6 116.9(11)
N1 C9 C10 120.53(13)
N1 C9 C8 119.53(13)
C10 C9 C8 119.92(13)
C11 C10 C9 124.26(13)
C11 C10 H7 119.3(11)
C9 C10 H7 116.4(11)
N2 C11 C10 120.66(13)
N2 C11 C12 119.84(13)
C10 C11 C12 119.50(13)
C13 C12 C11 120.89(14)
C13 C12 H8 122.7(12)
C11 C12 H8 116.4(12)
C12 C13 C14 120.25(14)
C12 C13 H9 121.9(11)
C14 C13 H9 117.9(11)
C15 C14 C19 119.81(14)
C15 C14 C13 121.43(14)
C19 C14 C13 118.76(14)
C16 C15 C14 120.77(15)
C16 C15 H10 122.2(12)
C14 C15 H10 117.0(12)
C15 C16 C17 119.29(15)
C15 C16 H11 119.5(12)
C17 C16 H11 121.1(12)
C18 C17 C16 121.31(15)
C18 C17 H12 118.2(11)
C16 C17 H12 120.5(11)
C17 C18 C19 120.23(14)
C17 C18 H13 116.3(11)
C19 C18 H13 123.5(11)
N2 C19 C18 121.58(13)
N2 C19 C14 119.86(13)
C18 C19 C14 118.56(14)
C9 N1 C1 120.38(12)
C9 N1 B1 121.09(12)
C1 N1 B1 118.50(11)
C11 N2 C19 120.38(12)
C11 N2 B1 120.95(12)
C19 N2 B1 118.68(12)

loop_
_geom_bond_atom_site_label_1
_geom_bond_atom_site_label_2
_geom_bond_distance
B1 F1 1.4001(19)
B1 F2 1.4044(19)
B1 N1 1.562(2)
B1 N2 1.566(2)
C1 N1 1.4093(19)
C1 C2 1.412(2)
C1 C6 1.414(2)
C2 C3 1.384(2)
C2 H1 0.968(19)
C3 C4 1.400(2)
C3 H2 0.96(2)
C4 C5 1.380(2)
C4 H3 0.96(2)
C5 C6 1.411(2)
C5 H4 0.974(19)
C6 C7 1.433(2)
C7 C8 1.343(2)
C7 H5 0.969(18)
C8 C9 1.438(2)
C8 H6 0.99(2)
C9 N1 1.3679(18)
C9 C10 1.396(2)
C10 C11 1.395(2)
C10 H7 0.971(19)
C11 N2 1.3666(19)
C11 C12 1.438(2)
C12 C13 1.342(2)
C12 H8 0.966(19)
C13 C14 1.431(2)
C13 H9 0.982(19)
C14 C15 1.411(2)
C14 C19 1.420(2)
C15 C16 1.376(2)
C15 H10 1.01(2)
C16 C17 1.402(2)
C16 H11 1.02(2)
C17 C18 1.384(2)
C17 H12 0.978(19)
C18 C19 1.407(2)
C18 H13 0.944(17)
C19 N2 1.4025(19)
